data_2007734
loop_
_publ_author_name
'Siero\'n, Les\/law'
'Bukowska-Strzy\.zewska, Maria'

_publ_section_title
;Poly[bis(benzimidazole-<i>N</i>^3^)copper(II)-\m-acetylenedicarboxylato-<i>O</i>:<i>O</i>'-\m-aqua]
 and
 Poly[bis(benzimidazole-<i>N</i>^3^)copper(II)-\m-aqua-\m-fumarato-<i>O</i>:<i>O</i>']
;
_journal_issue 10
_journal_name_full 'Acta Crystallographica Section C'
_journal_page_first 1431
_journal_page_last 1435
_journal_paper_doi 10.1107/S0108270198004880
_journal_volume 54
_journal_year 1998
_chemical_formula_moiety '[Cu (C4 O4) (C7 H6 N2)2 (H2 O)]'
_chemical_formula_sum 'C18 H14 Cu N4 O5'
_chemical_formula_weight 429.88
_chemical_name_systematic
;
Poly[bis(benzimidazole-N^3^)copper(II)-\m-aqua-\m-
acetylenedicarboxylato-O:O']
;
_space_group_IT_number 15
_symmetry_cell_setting monoclinic
_symmetry_space_group_name_Hall '-C 2yc'
_symmetry_space_group_name_H-M 'C 1 2/c 1'
_cell_angle_alpha 90
_cell_angle_beta 103.480(10)
_cell_angle_gamma 90
_cell_formula_units_Z 4
_cell_length_a 12.1670(10)
_cell_length_b 14.712(2)
_cell_length_c 10.1800(10)
_cell_measurement_reflns_used 48
_cell_measurement_temperature 293(2)
_cell_measurement_theta_max 24.7
_cell_measurement_theta_min 4.3
_cell_volume 1772.0(3)
_computing_cell_refinement 'P3 software'
_computing_data_collection 'P3 software'
_computing_data_reduction 'XDISK in SHELXTL/PC (Sheldrick, 1990)'
_computing_molecular_graphics 'XP in SHELXTL/PC'
_computing_publication_material SHELXL97
_computing_structure_refinement 'SHELXL97 (Sheldrick, 1997b)'
_computing_structure_solution 'SHELXS97 (Sheldrick, 1997a)'
_diffrn_ambient_temperature 293(2)
_diffrn_measurement_device 'Siemens P3 diffractometer'
_diffrn_measurement_method \w/2\q
_diffrn_radiation_monochromator graphite
_diffrn_radiation_source 'FK60-10 Siemens Mo tube'
_diffrn_radiation_type 'Mo K\a'
_diffrn_radiation_wavelength 0.71073
_diffrn_reflns_av_R_equivalents 0.009
_diffrn_reflns_av_sigmaI/netI 0.016
_diffrn_reflns_limit_h_max 15
_diffrn_reflns_limit_h_min 0
_diffrn_reflns_limit_k_max 18
_diffrn_reflns_limit_k_min 0
_diffrn_reflns_limit_l_max 12
_diffrn_reflns_limit_l_min -13
_diffrn_reflns_number 2009
_diffrn_reflns_reduction_process
;
 ?
;
_diffrn_reflns_theta_max 27.0
_diffrn_reflns_theta_min 2.2
_diffrn_standards_decay_% none
_diffrn_standards_interval_count 100
_diffrn_standards_number 3
_exptl_absorpt_coefficient_mu 1.27
_exptl_absorpt_correction_T_max 0.827
_exptl_absorpt_correction_T_min 0.733
_exptl_absorpt_correction_type '\y scan'
_exptl_absorpt_process_details 'North et al., 1968'
_exptl_crystal_colour Blue
_exptl_crystal_density_diffrn 1.611
_exptl_crystal_density_meas ?
_exptl_crystal_description Prism
_exptl_crystal_F_000 876
_exptl_crystal_size_max 0.75
_exptl_crystal_size_mid 0.25
_exptl_crystal_size_min 0.15
_refine_diff_density_max 0.248
_refine_diff_density_min -0.286
_refine_ls_extinction_method none
_refine_ls_goodness_of_fit_ref 1.080
_refine_ls_hydrogen_treatment refall
_refine_ls_matrix_type full
_refine_ls_number_constraints 0
_refine_ls_number_parameters 157
_refine_ls_number_reflns 1923
_refine_ls_number_restraints 0
_refine_ls_restrained_S_all 1.080
_refine_ls_R_factor_all 0.034
_refine_ls_R_factor_gt 0.028
_refine_ls_shift/su_max 0.000
_refine_ls_shift/su_mean 0.000
_refine_ls_structure_factor_coef Fsqd
_refine_ls_weighting_details 'w = 1/[\s^2^(Fo^2^)+(0.033P)^2^+1.824P] where P=(Fo^2^+2Fc^2^)/3'
_refine_ls_weighting_scheme calc
_refine_ls_wR_factor_obs 0.069
_refine_ls_wR_factor_ref 0.071
_reflns_number_gt 1679
_reflns_number_total 1923
_reflns_threshold_expression I>2\s(I)
_cod_data_source_file ka1272.cif
_cod_data_source_block I
_cod_depositor_comments
;
The following automatic conversions were performed:
'_symmetry_cell_setting' value 'Monoclinic' changed to 'monoclinic'
according to '/home/saulius/struct/CIF-dictionaries/cif_core.dic'
dictionary named 'cif_core.dic' version 2.4.1 from 2010-06-29.

Automatic conversion script
Id: cif_fix_enum 1527 2010-12-29 10:47:43Z saulius 

The following automatic conversions were performed:

'_symmetry_cell_setting' value 'Monoclinic' changed to 'monoclinic'
according to /home/saulius/struct/CIF-dictionaries/cif_core.dic
dictionary named 'cif_core.dic' version 2.4.1 from 2010-06-29.

Automatic conversion script
Id: cif_fix_values 1715 2011-07-08 13:25:40Z adriana 

The following automatic conversions were performed:

'_exptl_crystal_density_meas' value 'not measured' was changed to '?'
- the value is perceived as not measured.

Automatic conversion script
Id: cif_fix_values 3008 2015-01-20 13:52:24Z robertas 

The following automatic conversions were performed:

'_refine_ls_weighting_scheme' value 'w =
1/[\s^2^(Fo^2^)+(0.033P)^2^+1.824P] where P=(Fo^2^+2Fc^2^)/3' was
changed to 'calc'. New tag '_refine_ls_weighting_details' was
created. The value of the new tag was set to 'w =
1/[\s^2^(Fo^2^)+(0.033P)^2^+1.824P] where P=(Fo^2^+2Fc^2^)/3'.

Automatic conversion script
Id: cif_fix_values 3143 2015-03-26 13:38:13Z robertas 
;
_cod_original_sg_symbol_H-M 'C 2/c'
_cod_database_code 2007734

loop_
_symmetry_equiv_pos_as_xyz
'x, y, z'
'-x, y, -z+1/2'
'x+1/2, y+1/2, z'
'-x+1/2, y+1/2, -z+1/2'
'-x, -y, -z'
'x, -y, z-1/2'
'-x+1/2, -y+1/2, -z'
'x+1/2, -y+1/2, z-1/2'

loop_
_atom_site_label
_atom_site_fract_x
_atom_site_fract_y
_atom_site_fract_z
_atom_site_U_iso_or_equiv
_atom_site_adp_type
_atom_site_calc_flag
_atom_site_refinement_flags
_atom_site_occupancy
_atom_site_disorder_assembly
_atom_site_disorder_group
_atom_site_type_symbol
Cu 0 0.5 0 0.02860(11) Uani d S 1 . . Cu
O1 0 0.53389(14) 0.25 0.0354(4) Uani d S 1 . . O
O2 -0.09022(11) 0.39349(9) 0.02736(14) 0.0354(3) Uani d . 1 . . O
O3 -0.13751(14) 0.33452(11) -0.18049(16) 0.0512(4) Uani d . 1 . . O
N1 0.14088(13) 0.42555(11) 0.05960(16) 0.0320(3) Uani d . 1 . . N
C2 0.15342(19) 0.36154(14) 0.1529(2) 0.0396(4) Uani d . 1 . . C
N3 0.25201(17) 0.31748(14) 0.1698(2) 0.0470(5) Uani d . 1 . . N
C4 0.30904(17) 0.35318(15) 0.0804(2) 0.0422(5) Uani d . 1 . . C
C5 0.4127(2) 0.3315(2) 0.0524(3) 0.0600(7) Uani d . 1 . . C
C6 0.4441(2) 0.3798(2) -0.0467(4) 0.0710(8) Uani d . 1 . . C
C7 0.3759(2) 0.4493(2) -0.1165(3) 0.0659(8) Uani d . 1 . . C
C8 0.2738(2) 0.47144(18) -0.0880(3) 0.0480(5) Uani d . 1 . . C
C9 0.23981(16) 0.42193(13) 0.0117(2) 0.0349(4) Uani d . 1 . . C
C10 -0.14280(15) 0.34038(12) -0.0618(2) 0.0305(4) Uani d . 1 . . C
C11 -0.21824(17) 0.27642(13) -0.0151(2) 0.0368(4) Uani d . 1 . . C
H1 -0.050(2) 0.5669(17) 0.255(3) 0.054(8) Uiso d . 1 . . H
H2 0.1005(19) 0.3466(15) 0.203(2) 0.038(6) Uiso d . 1 . . H
H3 0.271(2) 0.277(2) 0.218(3) 0.066(9) Uiso d . 1 . . H
H5 0.448(3) 0.291(2) 0.100(3) 0.072(9) Uiso d . 1 . . H
H6 0.514(3) 0.367(2) -0.072(3) 0.087(10) Uiso d . 1 . . H
H7 0.396(3) 0.479(2) -0.187(4) 0.082(10) Uiso d . 1 . . H
H8 0.229(2) 0.5147(18) -0.132(3) 0.055(8) Uiso d . 1 . . H

loop_
_atom_site_aniso_label
_atom_site_aniso_U_11
_atom_site_aniso_U_22
_atom_site_aniso_U_33
_atom_site_aniso_U_12
_atom_site_aniso_U_13
_atom_site_aniso_U_23
Cu 0.02409(16) 0.02051(15) 0.03994(18) -0.00556(11) 0.00492(12) 0.00168(13)
O1 0.0309(10) 0.0306(9) 0.0446(11) 0 0.0086(8) 0
O2 0.0352(7) 0.0273(6) 0.0443(7) -0.0121(5) 0.0107(6) -0.0017(6)
O3 0.0628(10) 0.0490(9) 0.0454(9) -0.0269(8) 0.0197(8) -0.0059(7)
N1 0.0315(8) 0.0292(8) 0.0348(8) -0.0004(6) 0.0065(6) 0.0023(6)
C2 0.0464(11) 0.0349(10) 0.0373(10) 0.0036(9) 0.0091(9) 0.0043(8)
N3 0.0543(11) 0.0393(10) 0.0439(10) 0.0134(9) 0.0042(8) 0.0080(8)
C4 0.0383(10) 0.0401(11) 0.0443(11) 0.0057(9) 0.0018(9) -0.0037(9)
C5 0.0403(13) 0.0590(16) 0.0764(18) 0.0166(12) 0.0046(12) -0.0044(14)
C6 0.0415(14) 0.080(2) 0.097(2) 0.0068(13) 0.0267(15) -0.0087(17)
C7 0.0493(14) 0.0745(19) 0.083(2) -0.0052(13) 0.0334(14) 0.0062(16)
C8 0.0387(11) 0.0500(13) 0.0571(14) -0.0020(10) 0.0148(10) 0.0076(11)
C9 0.0301(9) 0.0342(10) 0.0389(10) 0.0001(7) 0.0048(7) -0.0027(8)
C10 0.0273(8) 0.0226(8) 0.0433(10) -0.0042(7) 0.0114(7) 0.0006(7)
C11 0.0383(10) 0.0300(9) 0.0433(10) -0.0110(8) 0.0120(8) -0.0042(8)

loop_
_atom_type_symbol
_atom_type_description
_atom_type_scat_dispersion_real
_atom_type_scat_dispersion_imag
_atom_type_scat_source
O O 0.0106 0.0060 'International Tables Vol C Tables 4.2.6.8 and 6.1.1.4'
N N 0.0061 0.0033 'International Tables Vol C Tables 4.2.6.8 and 6.1.1.4'
Cu Cu 0.3201 1.2651 'International Tables Vol C Tables 4.2.6.8 and 6.1.1.4'
H H 0.0000 0.0000 'International Tables Vol C Tables 4.2.6.8 and 6.1.1.4'
C C 0.0033 0.0016 'International Tables Vol C Tables 4.2.6.8 and 6.1.1.4'

loop_
_geom_angle_atom_site_label_1
_geom_angle_atom_site_label_2
_geom_angle_atom_site_label_3
_geom_angle_site_symmetry_1
_geom_angle_site_symmetry_3
_geom_angle
_geom_angle_publ_flag
O1 Cu O2 . . 83.49(5) y
O1 Cu N1 . . 90.21(5) y
O2 Cu N1 . . 89.31(6) y
Cu O1 Cu . 2_555 157.83(9) y
Cu O1 H1 . . 111(2) ?
Cu O2 C10 . . 126.90(12) y
C2 N1 C9 . . 105.00(17) y
C2 N1 Cu . . 123.66(14) y
C9 N1 Cu . . 131.18(13) y
C2 N3 C4 . . 107.86(19) y
C2 N3 H3 . . 126(2) ?
C4 N3 H3 . . 126(2) ?
N1 C2 N3 . . 112.8(2) y
N1 C2 H2 . . 125.5(14) ?
N3 C2 H2 . . 121.7(14) ?
N3 C4 C5 . . 132.1(2) y
N3 C4 C9 . . 105.72(18) y
C5 C4 C9 . . 122.2(2) ?
C6 C5 C4 . . 117.1(3) ?
C6 C5 H5 . . 128(2) ?
C4 C5 H5 . . 115(2) ?
C5 C6 C7 . . 121.5(2) ?
C5 C6 H6 . . 121(2) ?
C7 C6 H6 . . 118(2) ?
C8 C7 C6 . . 121.4(3) ?
C8 C7 H7 . . 118(2) ?
C6 C7 H7 . . 120(2) ?
C7 C8 C9 . . 117.8(2) ?
C7 C8 H8 . . 122.9(18) ?
C9 C8 H8 . . 119.3(18) ?
C8 C9 C4 . . 120.0(2) ?
C8 C9 N1 . . 131.37(19) ?
N1 C9 C4 . . 108.64(18) y
O2 C10 O3 . . 128.38(17) y
O3 C10 C11 . . 116.98(17) y
O2 C10 C11 . . 114.63(17) y
C11 C11 C10 7_455 . 176.2(3) ?

loop_
_geom_bond_atom_site_label_1
_geom_bond_atom_site_label_2
_geom_bond_site_symmetry_2
_geom_bond_distance
_geom_bond_publ_flag
Cu O1 . 2.5934(5) y
Cu O2 . 1.9699(12) y
Cu N1 . 2.0052(15) y
O1 H1 . 0.79(2) ?
O2 C10 . 1.254(2) y
O3 C10 . 1.228(2) y
N1 C2 . 1.321(3) y
N1 C9 . 1.401(2) y
N3 C2 . 1.339(3) y
C2 H2 . 0.94(2) ?
N3 C4 . 1.370(3) y
N3 H3 . 0.78(3) ?
C4 C5 . 1.394(3) ?
C4 C9 . 1.396(3) ?
C5 C6 . 1.360(4) ?
C5 H5 . 0.83(3) ?
C6 C7 . 1.401(4) ?
C6 H6 . 0.96(3) ?
C7 C8 . 1.379(3) ?
C7 H7 . 0.92(4) ?
C8 C9 . 1.388(3) ?
C8 H8 . 0.89(3) ?
C10 C11 . 1.469(2) ?
C11 C11 7_455 1.186(4) ?

loop_
_geom_hbond_atom_site_label_D
_geom_hbond_atom_site_label_H
_geom_hbond_atom_site_label_A
_geom_hbond_site_symmetry_A
_geom_hbond_distance_DH
_geom_hbond_distance_HA
_geom_hbond_distance_DA
_geom_hbond_angle_DHA
O1 H1 O3 6_566 0.79(2) 2.00(2) 2.757(2) 161(3)
N3 H3 O3 8_556 0.78(3) 2.10(3) 2.859(2) 163(3)
